data_7115696
loop_
_publ_author_name
'Alexandre Burgun'
'Rachel S. Crees'
'Marcus L. Cole'
'Christian J. Doonan'
'Christopher J. Sumby'

_publ_section_title
;
 A 3-D diamondoid MOF catalyst based on in situ generated [Cu(L)2]
 N-heterocyclic carbene (NHC) linkers: hydroboration of CO2
;
_journal_name_full Chem.Commun.
_journal_page_first 11760
_journal_paper_doi 10.1039/C4cc04761C
_journal_volume 50
_journal_year 2014
_chemical_formula_sum 'C68 H40 Cu2 N8 O17 Zn4'
_chemical_formula_weight 1629.64
_chemical_name_systematic
; 
 ? 
;
_space_group_IT_number 73
_symmetry_cell_setting orthorhombic
_symmetry_space_group_name_Hall '-I 2b 2c'
_symmetry_space_group_name_H-M 'I b c a'
_atom_sites_solution_hydrogens geom
_atom_sites_solution_primary direct
_atom_sites_solution_secondary difmap
_audit_creation_method SHELXL-97
_cell_angle_alpha 90.00
_cell_angle_beta 90.00
_cell_angle_gamma 90.00
_cell_formula_units_Z 8
_cell_length_a 28.1305(9)
_cell_length_b 26.1877(8)
_cell_length_c 28.1745(17)
_cell_measurement_reflns_used 8989
_cell_measurement_temperature 110(2)
_cell_measurement_theta_max 29.1041
_cell_measurement_theta_min 2.4380
_cell_volume 20755.4(16)
_computing_cell_refinement
;
CrysAlisPro, Agilent Technologies,
Version 1.171.35.21 (release 20-01-2012 CrysAlis171 .NET)
(compiled Jan 23 2012,18:06:46)
;
_computing_data_collection
;
CrysAlisPro, Agilent Technologies,
Version 1.171.35.21 (release 20-01-2012 CrysAlis171 .NET)
(compiled Jan 23 2012,18:06:46)
;
_computing_data_reduction
;
CrysAlisPro, Agilent Technologies,
Version 1.171.35.21 (release 20-01-2012 CrysAlis171 .NET)
(compiled Jan 23 2012,18:06:46)
;
_computing_structure_refinement 'SHELXL-97 (Sheldrick, 1997)'
_computing_structure_solution 'SHELXS-97 (Sheldrick, 1990)'
_diffrn_ambient_temperature 110(2)
_diffrn_detector_area_resol_mean 16.1695
_diffrn_measured_fraction_theta_full 0.997
_diffrn_measured_fraction_theta_max 0.905
_diffrn_measurement_details
;
  1 omega  -54.00   56.00   1.0000  150.0000
omega____ theta____ kappa____ phi______ frames
    -       18.8463  -19.0000  150.0000 110

  2 omega  -17.00   24.00   1.0000  150.0000
omega____ theta____ kappa____ phi______ frames
    -      -19.6276  -99.0000 -150.0000 41

  3 omega  -97.00  -70.00   1.0000  150.0000
omega____ theta____ kappa____ phi______ frames
    -      -19.6276 -179.0000   90.0000 27

  4 omega  -40.00   25.00   1.0000  150.0000
omega____ theta____ kappa____ phi______ frames
    -      -19.6276   57.0000   30.0000 65

  5 omega   -3.00   88.00   1.0000  150.0000
omega____ theta____ kappa____ phi______ frames
    -       18.8463   57.0000  150.0000 91

  6 omega   34.00   59.00   1.0000  150.0000
omega____ theta____ kappa____ phi______ frames
    -       18.8463  179.0000   30.0000 25

  7 omega  -94.00  -22.00   1.0000  150.0000
omega____ theta____ kappa____ phi______ frames
    -      -19.6276  -19.0000 -150.0000 72

;
_diffrn_measurement_device_type 'Xcalibur, Eos'
_diffrn_measurement_method '\w scans'
_diffrn_radiation_monochromator graphite
_diffrn_radiation_source 'Enhance (Mo) X-ray Source'
_diffrn_radiation_type 'Mo K\a'
_diffrn_radiation_wavelength 0.71073
_diffrn_reflns_av_R_equivalents 0.1059
_diffrn_reflns_av_sigmaI/netI 0.1131
_diffrn_reflns_limit_h_max 37
_diffrn_reflns_limit_h_min -37
_diffrn_reflns_limit_k_max 32
_diffrn_reflns_limit_k_min -34
_diffrn_reflns_limit_l_max 37
_diffrn_reflns_limit_l_min -36
_diffrn_reflns_number 82513
_diffrn_reflns_theta_full 27.00
_diffrn_reflns_theta_max 29.17
_diffrn_reflns_theta_min 2.57
_exptl_absorpt_coefficient_mu 1.361
_exptl_absorpt_correction_T_max 1.00000
_exptl_absorpt_correction_T_min 0.72882
_exptl_absorpt_correction_type multi-scan
_exptl_absorpt_process_details
;
CrysAlisPro, Agilent Technologies,
Version 1.171.35.21 (release 20-01-2012 CrysAlis171 .NET)
(compiled Jan 23 2012,18:06:46)
Empirical absorption correction using spherical harmonics,
 implemented in SCALE3 ABSPACK scaling algorithm.
;
_exptl_crystal_colour colourless
_exptl_crystal_density_diffrn 1.043
_exptl_crystal_density_method 'not measured'
_exptl_crystal_description block
_exptl_crystal_F_000 6544
_exptl_crystal_size_max 0.20
_exptl_crystal_size_mid 0.18
_exptl_crystal_size_min 0.09
_refine_diff_density_max 1.470
_refine_diff_density_min -1.356
_refine_diff_density_rms 0.159
_refine_ls_extinction_method none
_refine_ls_goodness_of_fit_ref 1.131
_refine_ls_hydrogen_treatment constr
_refine_ls_matrix_type full
_refine_ls_number_parameters 449
_refine_ls_number_reflns 12708
_refine_ls_number_restraints 0
_refine_ls_restrained_S_all 1.131
_refine_ls_R_factor_all 0.1921
_refine_ls_R_factor_gt 0.1230
_refine_ls_shift/su_max 0.000
_refine_ls_shift/su_mean 0.000
_refine_ls_structure_factor_coef Fsqd
_refine_ls_weighting_details 'calc w=1/[\s^2^(Fo^2^)+(0.2000P)^2^+0.0000P] where P=(Fo^2^+2Fc^2^)/3'
_refine_ls_weighting_scheme calc
_refine_ls_wR_factor_gt 0.3462
_refine_ls_wR_factor_ref 0.3724
_reflns_number_gt 6663
_reflns_number_total 12708
_reflns_threshold_expression >2sigma(I)
_cod_data_source_file c4cc04761c2.cif
_cod_data_source_block abc7_sqd
_cod_original_sg_symbol_H-M Ibca
_cod_database_code 7115696

loop_
_symmetry_equiv_pos_as_xyz
'x, y, z'
'-x, -y+1/2, z'
'x, -y, -z+1/2'
'-x+1/2, y, -z'
'x+1/2, y+1/2, z+1/2'
'-x+1/2, -y+1, z+1/2'
'x+1/2, -y+1/2, -z+1'
'-x+1, y+1/2, -z+1/2'
'-x, -y, -z'
'x, y-1/2, -z'
'-x, y, z-1/2'
'x-1/2, -y, z'
'-x+1/2, -y+1/2, -z+1/2'
'x+1/2, y, -z+1/2'
'-x+1/2, y+1/2, z'
'x, -y+1/2, z+1/2'

loop_
_atom_site_label
_atom_site_type_symbol
_atom_site_fract_x
_atom_site_fract_y
_atom_site_fract_z
_atom_site_U_iso_or_equiv
_atom_site_adp_type
_atom_site_occupancy
_atom_site_symmetry_multiplicity
_atom_site_calc_flag
_atom_site_refinement_flags
Zn1 Zn 0.19523(3) 0.45826(3) 0.00747(4) 0.0420(3) Uani 1 1 d .
Zn2 Zn 0.23565(3) 0.54651(3) 0.05430(4) 0.0427(3) Uani 1 1 d .
Cu3 Cu 0.0000 0.7500 -0.01986(7) 0.0537(5) Uani 1 2 d S
O5 O 0.2500 0.5030(2) 0.0000 0.0360(16) Uani 1 2 d S
O28 O 0.16753(18) 0.56746(19) 0.0429(2) 0.0432(13) Uani 1 1 d .
O29 O 0.1354(2) 0.49782(19) 0.0090(3) 0.0593(17) Uani 1 1 d .
O39 O -0.2345(2) 0.8882(2) -0.0525(2) 0.0575(17) Uani 1 1 d .
O59 O 0.2004(2) 0.3926(2) -0.0237(3) 0.0605(17) Uani 1 1 d .
O68 O 0.2292(2) -0.00647(19) -0.3882(2) 0.0546(15) Uani 1 1 d .
O69 O 0.20056(19) 0.0640(2) -0.4240(2) 0.0474(13) Uani 1 1 d .
C67 C 0.2174(4) 0.0398(3) -0.3863(4) 0.059(2) Uani 1 1 d .
C31 C -0.1167(3) 0.7501(3) -0.0382(3) 0.0426(19) Uani 1 1 d .
C12 C -0.0460(3) 0.6965(3) -0.0209(4) 0.062(3) Uani 1 1 d .
N11 N -0.0404(3) 0.6459(3) -0.0153(4) 0.089(4) Uani 1 1 d .
N13 N -0.0924(2) 0.7023(2) -0.0300(4) 0.069(3) Uani 1 1 d .
C27 C 0.1346(3) 0.5439(3) 0.0210(3) 0.045(2) Uani 1 1 d .
C34 C -0.1632(3) 0.8377(3) -0.0541(3) 0.0458(19) Uani 1 1 d .
C24 C 0.0890(3) 0.5706(3) 0.0128(4) 0.057(3) Uani 1 1 d .
C51 C 0.2171(6) 0.2519(4) -0.1392(4) 0.112(6) Uani 1 1 d .
C25 C 0.0798(3) 0.6183(3) 0.0337(4) 0.061(3) Uani 1 1 d .
H25 H 0.1021 0.6327 0.0552 0.074 Uiso 1 1 calc R
C33 C -0.1225(3) 0.8282(3) -0.0779(4) 0.061(3) Uani 1 1 d .
H33 H -0.1109 0.8521 -0.1005 0.073 Uiso 1 1 calc R
C21 C 0.0035(3) 0.6205(3) -0.0057(5) 0.072(4) Uani 1 1 d .
C52 C 0.2384(5) 0.2610(4) -0.0972(3) 0.081(4) Uani 1 1 d .
H52 H 0.2564 0.2346 -0.0827 0.097 Uiso 1 1 calc R
C64 C 0.2207(4) 0.0676(3) -0.3430(3) 0.071(3) Uani 1 1 d .
C53 C 0.2345(4) 0.3107(4) -0.0735(4) 0.067(3) Uani 1 1 d .
H53 H 0.2527 0.3178 -0.0459 0.081 Uiso 1 1 calc R
C23 C 0.0540(4) 0.5485(3) -0.0155(7) 0.110(6) Uani 1 1 d .
H23 H 0.0591 0.5150 -0.0274 0.133 Uiso 1 1 calc R
C66 C 0.2026(5) 0.1440(5) -0.2949(5) 0.106(5) Uani 1 1 d .
H66 H 0.1872 0.1759 -0.2899 0.127 Uiso 1 1 calc R
C57 C 0.1958(3) 0.3941(4) -0.0669(4) 0.067(3) Uani 1 1 d .
C54 C 0.2036(4) 0.3472(4) -0.0919(4) 0.063(3) Uani 1 1 d .
C35 C -0.1792(4) 0.8077(4) -0.0212(5) 0.085(4) Uani 1 1 d .
H35 H -0.2071 0.8160 -0.0037 0.102 Uiso 1 1 calc R
C32 C -0.0978(3) 0.7830(3) -0.0690(3) 0.050(2) Uani 1 1 d .
H32 H -0.0685 0.7759 -0.0844 0.060 Uiso 1 1 calc R
C37 C -0.1899(4) 0.8888(3) -0.0674(4) 0.067(3) Uani 1 1 d .
C22 C 0.0132(3) 0.5725(3) -0.0268(6) 0.103(5) Uani 1 1 d .
H22 H -0.0086 0.5576 -0.0485 0.123 Uiso 1 1 calc R
C26 C 0.0373(3) 0.6450(4) 0.0229(4) 0.062(3) Uani 1 1 d .
H26 H 0.0320 0.6785 0.0347 0.074 Uiso 1 1 calc R
N41 N 0.2221(5) 0.2055(3) -0.1599(4) 0.123(5) Uani 1 1 d .
C65 C 0.1997(4) 0.1183(3) -0.3393(3) 0.064(3) Uani 1 1 d .
H65 H 0.1845 0.1337 -0.3658 0.077 Uiso 1 1 calc R
C55 C 0.1860(6) 0.3397(4) -0.1327(6) 0.133(7) Uani 1 1 d .
H55 H 0.1686 0.3668 -0.1469 0.160 Uiso 1 1 calc R
C15 C -0.0834(3) 0.6217(4) -0.0162(7) 0.125(7) Uani 1 1 d .
H15 H -0.0889 0.5868 -0.0088 0.150 Uiso 1 1 calc R
C63 C 0.2458(6) 0.0483(4) -0.3080(4) 0.101(5) Uani 1 1 d .
H63 H 0.2627 0.0173 -0.3127 0.121 Uiso 1 1 calc R
C61 C 0.2286(8) 0.1208(4) -0.2592(5) 0.153(9) Uani 1 1 d .
C62 C 0.2479(10) 0.0743(5) -0.2612(6) 0.235(16) Uani 1 1 d .
H62 H 0.2621 0.0587 -0.2343 0.282 Uiso 1 1 calc R
Cu4 Cu 0.2500 0.2500 -0.2500 0.1252(12) Uani 1 2 d S
C42 C 0.2278(6) 0.1988(4) -0.2073(4) 0.101(5) Uani 1 1 d .
C14 C -0.1153(4) 0.6545(4) -0.0289(7) 0.147(8) Uani 1 1 d .
H14 H -0.1476 0.6477 -0.0362 0.177 Uiso 1 1 calc R
C56 C 0.1906(7) 0.2922(4) -0.1592(6) 0.165(10) Uani 1 1 d .
H56 H 0.1761 0.2885 -0.1894 0.198 Uiso 1 1 calc R
C45 C 0.2154(10) 0.1624(5) -0.1376(5) 0.209(13) Uani 1 1 d .
H45 H 0.2064 0.1579 -0.1054 0.251 Uiso 1 1 calc R
C36 C -0.1539(3) 0.7625(4) -0.0122(4) 0.065(3) Uani 1 1 d .
H36 H -0.1637 0.7407 0.0128 0.078 Uiso 1 1 calc R
O58 O 0.1811(4) 0.4325(3) -0.0867(3) 0.105(3) Uani 1 1 d .
O38 O -0.1726(3) 0.9249(3) -0.0842(6) 0.161(6) Uani 1 1 d .
N43 N 0.2270(6) 0.1478(4) -0.2150(3) 0.131(6) Uani 1 1 d .
C44 C 0.2241(12) 0.1258(5) -0.1701(6) 0.236(15) Uani 1 1 d .
H44 H 0.2277 0.0904 -0.1633 0.283 Uiso 1 1 calc R

loop_
_atom_site_aniso_label
_atom_site_aniso_U_11
_atom_site_aniso_U_22
_atom_site_aniso_U_33
_atom_site_aniso_U_23
_atom_site_aniso_U_13
_atom_site_aniso_U_12
Zn1 0.0369(5) 0.0263(4) 0.0629(7) 0.0029(4) -0.0065(4) -0.0027(3)
Zn2 0.0400(5) 0.0268(4) 0.0612(7) -0.0029(4) -0.0015(4) -0.0005(3)
Cu3 0.0320(7) 0.0288(6) 0.1003(14) 0.000 0.000 -0.0007(5)
O5 0.034(3) 0.026(3) 0.047(4) 0.000 0.007(3) 0.000
O28 0.041(3) 0.040(3) 0.049(3) 0.012(2) 0.006(3) -0.004(2)
O29 0.044(3) 0.027(3) 0.107(5) 0.008(3) -0.010(3) 0.002(2)
O39 0.060(4) 0.054(4) 0.058(4) -0.010(3) -0.031(3) 0.015(3)
O59 0.054(4) 0.062(4) 0.066(5) -0.020(3) 0.016(3) -0.012(3)
O68 0.071(4) 0.027(3) 0.066(4) -0.001(3) -0.006(3) 0.007(2)
O69 0.060(3) 0.037(3) 0.045(3) -0.002(3) 0.000(3) -0.001(2)
C67 0.082(6) 0.019(3) 0.075(7) 0.009(4) -0.023(5) -0.005(3)
C31 0.033(4) 0.027(3) 0.067(6) 0.017(4) 0.002(4) -0.001(3)
C12 0.043(5) 0.025(4) 0.119(9) 0.008(5) 0.018(5) 0.000(3)
N11 0.044(4) 0.031(4) 0.194(12) 0.027(5) -0.021(5) -0.006(3)
N13 0.029(3) 0.040(4) 0.137(8) 0.038(4) -0.006(4) -0.004(3)
C27 0.051(5) 0.038(4) 0.045(5) 0.030(4) 0.019(4) 0.000(3)
C34 0.039(4) 0.041(4) 0.058(5) 0.004(4) -0.011(4) 0.010(3)
C24 0.034(4) 0.034(4) 0.104(8) 0.005(5) -0.005(5) -0.003(3)
C51 0.202(14) 0.079(7) 0.056(7) -0.050(6) -0.068(9) 0.082(9)
C25 0.036(4) 0.038(4) 0.111(8) 0.019(5) -0.002(5) 0.004(3)
C33 0.069(6) 0.019(3) 0.093(7) 0.028(4) 0.005(5) 0.006(3)
C21 0.029(4) 0.041(5) 0.146(11) 0.038(6) -0.006(5) -0.010(3)
C52 0.153(11) 0.054(6) 0.036(5) 0.005(4) 0.026(6) 0.046(6)
C64 0.134(9) 0.034(4) 0.044(5) -0.006(4) -0.006(6) 0.020(5)
C53 0.097(7) 0.059(6) 0.047(5) 0.003(5) 0.020(5) 0.020(5)
C23 0.063(7) 0.020(4) 0.248(19) -0.001(7) -0.026(9) 0.003(4)
C66 0.170(13) 0.079(7) 0.068(8) 0.001(7) 0.054(8) 0.065(8)
C57 0.060(6) 0.058(6) 0.082(8) -0.020(6) -0.005(6) 0.006(5)
C54 0.081(7) 0.059(5) 0.050(6) -0.017(5) -0.026(5) 0.027(5)
C35 0.047(5) 0.072(7) 0.135(12) 0.019(8) -0.017(6) 0.009(5)
C32 0.038(4) 0.049(4) 0.063(6) -0.004(4) 0.009(4) 0.018(3)
C37 0.067(6) 0.022(4) 0.111(9) -0.012(5) -0.026(6) 0.016(4)
C22 0.044(5) 0.027(4) 0.236(18) 0.022(7) -0.039(7) -0.007(4)
C26 0.034(4) 0.058(5) 0.093(8) 0.028(5) 0.015(5) -0.003(4)
N41 0.234(14) 0.058(6) 0.076(7) -0.011(5) -0.059(8) 0.077(7)
C65 0.101(7) 0.051(5) 0.040(5) -0.012(4) -0.004(5) 0.014(5)
C55 0.224(17) 0.057(7) 0.119(12) -0.004(7) -0.080(12) 0.077(9)
C15 0.033(5) 0.043(5) 0.30(2) 0.071(9) -0.017(8) -0.004(4)
C63 0.202(15) 0.036(5) 0.064(7) -0.008(5) -0.021(9) 0.037(7)
C61 0.36(3) 0.043(6) 0.055(7) -0.019(5) -0.010(11) 0.078(11)
C62 0.52(4) 0.065(8) 0.115(12) -0.054(8) -0.20(2) 0.136(16)
Cu4 0.237(3) 0.0546(12) 0.0844(17) -0.0259(12) -0.0072(19) 0.0445(15)
C42 0.202(14) 0.049(6) 0.051(7) -0.008(5) -0.034(8) 0.045(7)
C14 0.043(5) 0.038(5) 0.36(3) 0.063(9) -0.065(10) -0.022(4)
C56 0.33(2) 0.051(6) 0.114(12) -0.043(7) -0.141(15) 0.094(10)
C45 0.53(4) 0.059(8) 0.039(7) 0.013(6) -0.030(14) 0.011(15)
C36 0.043(5) 0.066(6) 0.087(8) 0.033(6) -0.005(5) 0.002(4)
O58 0.177(9) 0.076(5) 0.060(5) -0.017(4) -0.030(5) 0.050(6)
O38 0.064(5) 0.075(6) 0.345(18) 0.112(9) 0.009(7) 0.010(4)
N43 0.307(18) 0.047(5) 0.040(5) 0.005(4) -0.019(8) 0.041(8)
C44 0.57(5) 0.049(8) 0.092(12) -0.023(8) -0.109(19) 0.109(15)

loop_
_atom_type_symbol
_atom_type_description
_atom_type_scat_dispersion_real
_atom_type_scat_dispersion_imag
_atom_type_scat_source
C C 0.0033 0.0016 'International Tables Vol C Tables 4.2.6.8 and 6.1.1.4'
H H 0.0000 0.0000 'International Tables Vol C Tables 4.2.6.8 and 6.1.1.4'
N N 0.0061 0.0033 'International Tables Vol C Tables 4.2.6.8 and 6.1.1.4'
O O 0.0106 0.0060 'International Tables Vol C Tables 4.2.6.8 and 6.1.1.4'
Cu Cu 0.3201 1.2651 'International Tables Vol C Tables 4.2.6.8 and 6.1.1.4'
Zn Zn 0.2839 1.4301 'International Tables Vol C Tables 4.2.6.8 and 6.1.1.4'

loop_
_geom_angle_atom_site_label_1
_geom_angle_atom_site_label_2
_geom_angle_atom_site_label_3
_geom_angle
_geom_angle_site_symmetry_1
_geom_angle_site_symmetry_3
O59 Zn1 O5 115.3(2) . .
O59 Zn1 O29 122.6(3) . .
O5 Zn1 O29 111.1(2) . .
O59 Zn1 O69 99.9(3) . 16
O5 Zn1 O69 102.59(16) . 16
O29 Zn1 O69 101.2(3) . 16
O59 Zn1 Zn2 152.46(18) . .
O5 Zn1 Zn2 42.06(10) . .
O29 Zn1 Zn2 84.62(17) . .
O69 Zn1 Zn2 76.44(15) 16 .
O59 Zn1 Zn1 82.22(17) . 4
O5 Zn1 Zn1 37.03(15) . 4
O29 Zn1 Zn1 147.82(16) . 4
O69 Zn1 Zn1 93.20(16) 16 4
Zn2 Zn1 Zn1 70.88(3) . 4
O39 Zn2 O68 123.3(3) 7_564 16
O39 Zn2 O5 114.3(2) 7_564 .
O68 Zn2 O5 111.1(2) 16 .
O39 Zn2 O28 99.8(3) 7_564 .
O68 Zn2 O28 101.0(2) 16 .
O5 Zn2 O28 103.32(17) . .
O39 Zn2 Zn1 151.32(19) 7_564 .
O68 Zn2 Zn1 84.98(16) 16 .
O5 Zn2 Zn1 42.03(10) . .
O28 Zn2 Zn1 76.80(16) . .
C12 Cu3 C12 178.2(7) . 2_565
Zn1 O5 Zn1 105.9(3) . 4
Zn1 O5 Zn2 126.89(4) . 4
Zn1 O5 Zn2 95.91(4) 4 4
Zn1 O5 Zn2 95.91(4) . .
Zn1 O5 Zn2 126.89(4) 4 .
Zn2 O5 Zn2 108.5(3) 4 .
C27 O28 Zn2 129.5(5) . .
C27 O29 Zn1 121.7(5) . .
C37 O39 Zn2 113.6(6) . 7_464
C57 O59 Zn1 114.5(7) . .
C67 O68 Zn2 125.5(6) . 16_554
C67 O69 Zn1 130.9(5) . 16_554
O68 C67 O69 121.4(9) . .
O68 C67 C64 120.9(8) . .
O69 C67 C64 117.7(7) . .
C36 C31 C32 121.3(7) . .
C36 C31 N13 120.0(8) . .
C32 C31 N13 118.4(7) . .
N13 C12 N11 104.4(7) . .
N13 C12 Cu3 125.6(6) . .
N11 C12 Cu3 130.0(6) . .
C12 N11 C15 110.6(7) . .
C12 N11 C21 125.7(7) . .
C15 N11 C21 123.6(7) . .
C12 N13 C14 110.0(7) . .
C12 N13 C31 126.1(6) . .
C14 N13 C31 123.9(7) . .
O29 C27 O28 125.8(7) . .
O29 C27 C24 115.3(8) . .
O28 C27 C24 118.6(7) . .
C35 C34 C33 122.7(8) . .
C35 C34 C37 121.2(9) . .
C33 C34 C37 116.1(8) . .
C23 C24 C25 118.5(8) . .
C23 C24 C27 120.5(8) . .
C25 C24 C27 121.0(8) . .
C52 C51 N41 119.4(10) . .
C52 C51 C56 117.0(9) . .
N41 C51 C56 123.7(9) . .
C24 C25 C26 120.4(9) . .
C24 C25 H25 119.8 . .
C26 C25 H25 119.8 . .
C34 C33 C32 119.3(8) . .
C34 C33 H33 120.4 . .
C32 C33 H33 120.4 . .
C26 C21 C22 121.1(8) . .
C26 C21 N11 118.8(9) . .
C22 C21 N11 120.0(9) . .
C51 C52 C53 121.6(9) . .
C51 C52 H52 119.2 . .
C53 C52 H52 119.2 . .
C63 C64 C67 118.7(8) . .
C63 C64 C65 121.0(9) . .
C67 C64 C65 120.1(9) . .
C54 C53 C52 119.1(10) . .
C54 C53 H53 120.5 . .
C52 C53 H53 120.5 . .
C22 C23 C24 123.0(10) . .
C22 C23 H23 118.5 . .
C24 C23 H23 118.5 . .
C61 C66 C65 117.5(9) . .
C61 C66 H66 121.3 . .
C65 C66 H66 121.3 . .
O59 C57 O58 121.0(10) . .
O59 C57 C54 116.4(10) . .
O58 C57 C54 122.2(11) . .
C55 C54 C53 118.5(9) . .
C55 C54 C57 121.2(10) . .
C53 C54 C57 120.1(9) . .
C34 C35 C36 117.6(11) . .
C34 C35 H35 121.2 . .
C36 C35 H35 121.2 . .
C31 C32 C33 117.8(8) . .
C31 C32 H32 121.1 . .
C33 C32 H32 121.1 . .
O38 C37 O39 122.4(8) . .
O38 C37 C34 125.8(9) . .
O39 C37 C34 111.4(8) . .
C23 C22 C21 118.6(11) . .
C23 C22 H22 120.7 . .
C21 C22 H22 120.7 . .
C21 C26 C25 117.9(9) . .
C21 C26 H26 121.1 . .
C25 C26 H26 121.1 . .
C45 N41 C42 112.3(10) . .
C45 N41 C51 123.6(13) . .
C42 N41 C51 123.6(11) . .
C66 C65 C64 118.1(9) . .
C66 C65 H65 121.0 . .
C64 C65 H65 121.0 . .
C54 C55 C56 124.0(10) . .
C54 C55 H55 118.0 . .
C56 C55 H55 118.0 . .
C14 C15 N11 108.1(8) . .
C14 C15 H15 125.9 . .
N11 C15 H15 125.9 . .
C64 C63 C62 120.7(10) . .
C64 C63 H63 119.6 . .
C62 C63 H63 119.6 . .
C62 C61 C66 125.8(12) . .
C62 C61 N43 120.0(13) . .
C66 C61 N43 113.5(10) . .
C61 C62 C63 116.1(11) . .
C61 C62 H62 121.9 . .
C63 C62 H62 121.9 . .
C42 Cu4 C42 179.997(2) . 13_554
N43 C42 N41 106.6(10) . .
N43 C42 Cu4 126.7(10) . .
N41 C42 Cu4 124.7(9) . .
C15 C14 N13 106.2(8) . .
C15 C14 H14 126.9 . .
N13 C14 H14 126.9 . .
C51 C56 C55 118.9(10) . .
C51 C56 H56 120.6 . .
C55 C56 H56 120.6 . .
N41 C45 C44 105.3(15) . .
N41 C45 H45 127.4 . .
C44 C45 H45 127.4 . .
C31 C36 C35 120.7(10) . .
C31 C36 H36 119.7 . .
C35 C36 H36 119.7 . .
C42 N43 C44 105.2(10) . .
C42 N43 C61 128.8(10) . .
C44 N43 C61 126.0(10) . .
C45 C44 N43 109.4(11) . .
C45 C44 H44 125.3 . .
N43 C44 H44 125.3 . .

loop_
_geom_bond_atom_site_label_1
_geom_bond_atom_site_label_2
_geom_bond_distance
_geom_bond_site_symmetry_2
Zn1 O59 1.937(6) .
Zn1 O5 1.948(4) .
Zn1 O29 1.976(5) .
Zn1 O69 2.022(6) 16
Zn1 Zn2 2.8939(12) .
Zn1 Zn1 3.1101(17) 4
Zn2 O39 1.905(6) 7_564
Zn2 O68 1.938(6) 16
Zn2 O5 1.949(4) .
Zn2 O28 2.019(5) .
Cu3 C12 1.907(8) .
Cu3 C12 1.907(8) 2_565
O5 Zn1 1.948(4) 4
O5 Zn2 1.949(4) 4
O28 C27 1.272(10) .
O29 C27 1.254(9) .
O39 C37 1.322(12) .
O39 Zn2 1.905(6) 7_464
O59 C57 1.223(13) .
O68 C67 1.256(9) .
O68 Zn2 1.939(6) 16_554
O69 C67 1.326(11) .
O69 Zn1 2.022(6) 16_554
C67 C64 1.424(13) .
C31 C36 1.319(13) .
C31 C32 1.333(11) .
C31 N13 1.447(9) .
C12 N13 1.338(11) .
C12 N11 1.345(10) .
N11 C15 1.367(12) .
N11 C21 1.428(11) .
N13 C14 1.408(11) .
C27 C24 1.479(11) .
C34 C35 1.295(15) .
C34 C33 1.350(12) .
C34 C37 1.581(11) .
C24 C23 1.392(15) .
C24 C25 1.406(12) .
C51 C52 1.347(15) .
C51 N41 1.356(12) .
C51 C56 1.408(14) .
C25 C26 1.417(12) .
C25 H25 0.9500 .
C33 C32 1.396(10) .
C33 H33 0.9500 .
C21 C26 1.403(15) .
C21 C22 1.416(16) .
C52 C53 1.466(14) .
C52 H52 0.9500 .
C64 C63 1.313(15) .
C64 C65 1.457(12) .
C53 C54 1.392(13) .
C53 H53 0.9500 .
C23 C22 1.346(14) .
C23 H23 0.9500 .
C66 C61 1.38(2) .
C66 C65 1.424(16) .
C66 H66 0.9500 .
C57 O58 1.224(13) .
C57 C54 1.433(13) .
C54 C55 1.268(16) .
C35 C36 1.403(14) .
C35 H35 0.9500 .
C32 H32 0.9500 .
C37 O38 1.164(12) .
C22 H22 0.9500 .
C26 H26 0.9500 .
N41 C45 1.306(17) .
N41 C42 1.355(16) .
C65 H65 0.9500 .
C55 C56 1.457(16) .
C55 H55 0.9500 .
C15 C14 1.292(13) .
C15 H15 0.9500 .
C63 C62 1.485(17) .
C63 H63 0.9500 .
C61 C62 1.334(16) .
C61 N43 1.431(15) .
C62 H62 0.9500 .
Cu4 C42 1.907(14) .
Cu4 C42 1.907(14) 13_554
C42 N43 1.355(14) .
C14 H14 0.9500 .
C56 H56 0.9500 .
C45 C44 1.35(2) .
C45 H45 0.9500 .
C36 H36 0.9500 .
N43 C44 1.39(2) .
C44 H44 0.9500 .

loop_
_geom_torsion_atom_site_label_1
_geom_torsion_atom_site_label_2
_geom_torsion_atom_site_label_3
_geom_torsion_atom_site_label_4
_geom_torsion
_geom_torsion_site_symmetry_1
_geom_torsion_site_symmetry_4
O59 Zn1 Zn2 O39 83.1(7) . 7_564
O5 Zn1 Zn2 O39 41.5(4) . 7_564
O29 Zn1 Zn2 O39 -88.6(5) . 7_564
O69 Zn1 Zn2 O39 168.5(4) 16 7_564
Zn1 Zn1 Zn2 O39 70.2(4) 4 7_564
O59 Zn1 Zn2 O68 -88.0(5) . 16
O5 Zn1 Zn2 O68 -129.6(2) . 16
O29 Zn1 Zn2 O68 100.3(3) . 16
O69 Zn1 Zn2 O68 -2.5(2) 16 16
Zn1 Zn1 Zn2 O68 -100.85(18) 4 16
O59 Zn1 Zn2 O5 41.6(5) . .
O29 Zn1 Zn2 O5 -130.1(3) . .
O69 Zn1 Zn2 O5 127.0(2) 16 .
Zn1 Zn1 Zn2 O5 28.71(17) 4 .
O59 Zn1 Zn2 O28 169.4(5) . .
O5 Zn1 Zn2 O28 127.9(2) . .
O29 Zn1 Zn2 O28 -2.2(2) . .
O69 Zn1 Zn2 O28 -105.1(2) 16 .
Zn1 Zn1 Zn2 O28 156.57(15) 4 .
O59 Zn1 O5 Zn1 -29.1(3) . 4
O29 Zn1 O5 Zn1 -174.2(2) . 4
O69 Zn1 O5 Zn1 78.39(16) 16 4
Zn2 Zn1 O5 Zn1 131.09(13) . 4
O59 Zn1 O5 Zn2 81.3(4) . 4
O29 Zn1 O5 Zn2 -63.8(4) . 4
O69 Zn1 O5 Zn2 -171.2(3) 16 4
Zn2 Zn1 O5 Zn2 -118.5(4) . 4
Zn1 Zn1 O5 Zn2 110.4(3) 4 4
O59 Zn1 O5 Zn2 -160.2(3) . .
O29 Zn1 O5 Zn2 54.7(3) . .
O69 Zn1 O5 Zn2 -52.7(2) 16 .
Zn1 Zn1 O5 Zn2 -131.09(13) 4 .
O39 Zn2 O5 Zn1 -159.6(3) 7_564 .
O68 Zn2 O5 Zn1 55.4(2) 16 .
O28 Zn2 O5 Zn1 -52.2(2) . .
O39 Zn2 O5 Zn1 85.4(4) 7_564 4
O68 Zn2 O5 Zn1 -59.6(3) 16 4
O28 Zn2 O5 Zn1 -167.2(3) . 4
Zn1 Zn2 O5 Zn1 -115.0(4) . 4
O39 Zn2 O5 Zn2 -27.4(2) 7_564 4
O68 Zn2 O5 Zn2 -172.43(19) 16 4
O28 Zn2 O5 Zn2 79.99(15) . 4
Zn1 Zn2 O5 Zn2 132.17(13) . 4
O39 Zn2 O28 C27 146.5(6) 7_564 .
O68 Zn2 O28 C27 -86.5(6) 16 .
O5 Zn2 O28 C27 28.5(6) . .
Zn1 Zn2 O28 C27 -4.4(6) . .
O59 Zn1 O29 C27 -166.0(6) . .
O5 Zn1 O29 C27 -23.9(7) . .
O69 Zn1 O29 C27 84.4(7) 16 .
Zn2 Zn1 O29 C27 9.4(6) . .
Zn1 Zn1 O29 C27 -30.4(9) 4 .
O5 Zn1 O59 C57 -74.5(7) . .
O29 Zn1 O59 C57 66.2(7) . .
O69 Zn1 O59 C57 176.4(7) 16 .
Zn2 Zn1 O59 C57 -103.9(8) . .
Zn1 Zn1 O59 C57 -91.7(7) 4 .
Zn2 O68 C67 O69 11.2(13) 16_554 .
Zn2 O68 C67 C64 -170.5(8) 16_554 .
Zn1 O69 C67 O68 -7.6(14) 16_554 .
Zn1 O69 C67 C64 174.0(7) 16_554 .
C12 Cu3 C12 N13 -77.0(10) 2_565 .
C12 Cu3 C12 N11 99.6(12) 2_565 .
N13 C12 N11 C15 -5.9(16) . .
Cu3 C12 N11 C15 176.8(11) . .
N13 C12 N11 C21 179.0(12) . .
Cu3 C12 N11 C21 2(2) . .
N11 C12 N13 C14 1.1(16) . .
Cu3 C12 N13 C14 178.5(11) . .
N11 C12 N13 C31 179.3(11) . .
Cu3 C12 N13 C31 -3.4(17) . .
C36 C31 N13 C12 -125.0(12) . .
C32 C31 N13 C12 48.4(15) . .
C36 C31 N13 C14 52.9(17) . .
C32 C31 N13 C14 -133.7(14) . .
Zn1 O29 C27 O28 -16.4(11) . .
Zn1 O29 C27 C24 170.3(6) . .
Zn2 O28 C27 O29 14.0(11) . .
Zn2 O28 C27 C24 -172.9(6) . .
O29 C27 C24 C23 -13.4(14) . .
O28 C27 C24 C23 172.8(11) . .
O29 C27 C24 C25 166.1(9) . .
O28 C27 C24 C25 -7.7(13) . .
C23 C24 C25 C26 -5.1(16) . .
C27 C24 C25 C26 175.5(8) . .
C35 C34 C33 C32 3.8(15) . .
C37 C34 C33 C32 -178.1(8) . .
C12 N11 C21 C26 34.6(18) . .
C15 N11 C21 C26 -139.8(14) . .
C12 N11 C21 C22 -142.2(13) . .
C15 N11 C21 C22 43(2) . .
N41 C51 C52 C53 179.5(13) . .
C56 C51 C52 C53 0(2) . .
O68 C67 C64 C63 15.1(18) . .
O69 C67 C64 C63 -166.5(12) . .
O68 C67 C64 C65 -169.8(10) . .
O69 C67 C64 C65 8.6(16) . .
C51 C52 C53 C54 7.6(19) . .
C25 C24 C23 C22 5(2) . .
C27 C24 C23 C22 -175.3(13) . .
Zn1 O59 C57 O58 -11.9(13) . .
Zn1 O59 C57 C54 174.5(7) . .
C52 C53 C54 C55 -11.6(19) . .
C52 C53 C54 C57 174.1(10) . .
O59 C57 C54 C55 157.5(14) . .
O58 C57 C54 C55 -16(2) . .
O59 C57 C54 C53 -28.4(15) . .
O58 C57 C54 C53 158.1(12) . .
C33 C34 C35 C36 -3.3(17) . .
C37 C34 C35 C36 178.7(9) . .
C36 C31 C32 C33 -8.9(14) . .
N13 C31 C32 C33 177.7(9) . .
C34 C33 C32 C31 2.3(14) . .
Zn2 O39 C37 O38 -6.9(16) 7_464 .
Zn2 O39 C37 C34 166.6(5) 7_464 .
C35 C34 C37 O38 154.4(15) . .
C33 C34 C37 O38 -23.7(18) . .
C35 C34 C37 O39 -18.9(13) . .
C33 C34 C37 O39 163.0(8) . .
C24 C23 C22 C21 -6(2) . .
C26 C21 C22 C23 6(2) . .
N11 C21 C22 C23 -177.3(13) . .
C22 C21 C26 C25 -5.8(16) . .
N11 C21 C26 C25 177.4(9) . .
C24 C25 C26 C21 5.4(14) . .
C52 C51 N41 C45 49(3) . .
C56 C51 N41 C45 -131(2) . .
C52 C51 N41 C42 -140.8(17) . .
C56 C51 N41 C42 39(3) . .
C61 C66 C65 C64 5(2) . .
C63 C64 C65 C66 -6.8(19) . .
C67 C64 C65 C66 178.2(11) . .
C53 C54 C55 C56 9(3) . .
C57 C54 C55 C56 -177.0(16) . .
C12 N11 C15 C14 9(2) . .
C21 N11 C15 C14 -175.9(16) . .
C67 C64 C63 C62 -176.3(17) . .
C65 C64 C63 C62 9(2) . .
C65 C66 C61 C62 -6(3) . .
C65 C66 C61 N43 -176.2(13) . .
C66 C61 C62 C63 8(4) . .
N43 C61 C62 C63 177.0(19) . .
C64 C63 C62 C61 -9(3) . .
C45 N41 C42 N43 -3(2) . .
C51 N41 C42 N43 -174.3(15) . .
C45 N41 C42 Cu4 -167.6(16) . .
C51 N41 C42 Cu4 21(2) . .
C42 Cu4 C42 N43 132.3(15) 13_554 .
C42 Cu4 C42 N41 -66.3(15) 13_554 .
N11 C15 C14 N13 -8(2) . .
C12 N13 C14 C15 4(2) . .
C31 N13 C14 C15 -173.9(13) . .
C52 C51 C56 C55 -3(3) . .
N41 C51 C56 C55 177.3(18) . .
C54 C55 C56 C51 -1(3) . .
C42 N41 C45 C44 9(3) . .
C51 N41 C45 C44 -179.5(19) . .
C32 C31 C36 C35 9.7(16) . .
N13 C31 C36 C35 -177.1(10) . .
C34 C35 C36 C31 -3.4(17) . .
N41 C42 N43 C44 -4(2) . .
Cu4 C42 N43 C44 159.8(16) . .
N41 C42 N43 C61 175.7(18) . .
Cu4 C42 N43 C61 -20(3) . .
C62 C61 N43 C42 150(2) . .
C66 C61 N43 C42 -39(3) . .
C62 C61 N43 C44 -30(4) . .
C66 C61 N43 C44 141(2) . .
N41 C45 C44 N43 -12(3) . .
C42 N43 C44 C45 10(3) . .
C61 N43 C44 C45 -170(2) . .

loop_
_platon_squeeze_void_nr
_platon_squeeze_void_average_x
_platon_squeeze_void_average_y
_platon_squeeze_void_average_z
_platon_squeeze_void_volume
_platon_squeeze_void_count_electrons
_platon_squeeze_void_content
1 0.000 0.544 0.250 2558 742 ' '
2 0.000 0.535 0.750 2558 743 ' '
3 0.500 0.721 0.250 2558 743 ' '
4 0.500 0.771 0.750 2557 742 ' '
